data_7127814
loop_
_publ_author_name
'de Bruin-Dickason, Caspar N'
'Rosengarten, Christopher A.'
'Deacon, Glen B.'
'Jones, Cameron'

_publ_section_title
;
 Enantiopure dimagnesium(i) and magnesium(ii) hydride complexes
 incorporating chiral amidinate or \b-diketiminate ligands.
;
_journal_issue 13
_journal_name_full 'Chemical communications (Cambridge, England)'
_journal_page_first 1599
_journal_page_last 1602
_journal_paper_doi 10.1039/d0cc07947b
_journal_volume 57
_journal_year 2021
_chemical_formula_sum 'C114 H154 Mg5 N8'
_chemical_formula_weight 1757.99
_space_group_crystal_system orthorhombic
_space_group_IT_number 23
_space_group_name_Hall 'I 2 2'
_space_group_name_H-M_alt 'I 2 2 2'
_atom_sites_solution_hydrogens mixed
_audit_creation_method SHELXL-2016/6
_audit_update_record
;
2020-12-03 deposited with the CCDC.	2021-01-12 downloaded from the CCDC.
;
_cell_angle_alpha 90
_cell_angle_beta 90
_cell_angle_gamma 90
_cell_formula_units_Z 2
_cell_length_a 14.8055(4)
_cell_length_b 18.0071(4)
_cell_length_c 19.8803(6)
_cell_measurement_reflns_used 13013
_cell_measurement_temperature 123(2)
_cell_measurement_theta_max 30.3350
_cell_measurement_theta_min 2.7060
_cell_volume 5300.2(2)
_computing_cell_refinement 'CrysAlisPro 1.171.39.46 (Rigaku OD, 2018)'
_computing_data_collection 'CrysAlisPro 1.171.39.46 (Rigaku OD, 2018)'
_computing_data_reduction 'CrysAlisPro 1.171.39.46 (Rigaku OD, 2018)'
_computing_molecular_graphics xseed
_computing_publication_material Ciftab
_computing_structure_refinement 'SHELXL-2016/6 (Sheldrick, 2016)'
_computing_structure_solution 'SHELXT 2014/5 (Sheldrick, 2014)'
_diffrn_ambient_temperature 123(2)
_diffrn_measured_fraction_theta_full 0.997
_diffrn_measured_fraction_theta_max 0.997
_diffrn_measurement_device_type 'XtaLAB Synergy, Dualflex, HyPix'
_diffrn_radiation_type MoK\a
_diffrn_radiation_wavelength 0.71073
_diffrn_reflns_av_R_equivalents 0.0370
_diffrn_reflns_av_unetI/netI 0.0290
_diffrn_reflns_Laue_measured_fraction_full 0.997
_diffrn_reflns_Laue_measured_fraction_max 0.997
_diffrn_reflns_limit_h_max 17
_diffrn_reflns_limit_h_min -17
_diffrn_reflns_limit_k_max 21
_diffrn_reflns_limit_k_min -21
_diffrn_reflns_limit_l_max 24
_diffrn_reflns_limit_l_min -22
_diffrn_reflns_number 20136
_diffrn_reflns_point_group_measured_fraction_full 0.998
_diffrn_reflns_point_group_measured_fraction_max 0.998
_diffrn_reflns_theta_full 25.242
_diffrn_reflns_theta_max 25.490
_diffrn_reflns_theta_min 3.053
_diffrn_source 'micro-focus sealed X-ray tube'
_exptl_absorpt_coefficient_mu 0.090
_exptl_absorpt_correction_T_max 1.00000
_exptl_absorpt_correction_T_min 0.68699
_exptl_absorpt_correction_type multi-scan
_exptl_absorpt_process_details
;
CrysAlisPro 1.171.39.46 (Rigaku Oxford Diffraction, 2018)
Empirical absorption correction using spherical harmonics,
 implemented in SCALE3 ABSPACK scaling algorithm.
;
_exptl_crystal_colour colorless'
_exptl_crystal_density_diffrn 1.102
_exptl_crystal_description block
_exptl_crystal_F_000 1908
_exptl_crystal_size_max 0.150
_exptl_crystal_size_mid 0.110
_exptl_crystal_size_min 0.100
_refine_diff_density_max 0.187
_refine_diff_density_min -0.193
_refine_diff_density_rms 0.030
_refine_ls_abs_structure_details
;
 Flack x determined using 1955 quotients [(I+)-(I-)]/[(I+)+(I-)]
 (Parsons, Flack and Wagner, Acta Cryst. B69 (2013) 249-259).
;
_refine_ls_abs_structure_Flack 0.04(8)
_refine_ls_extinction_method none
_refine_ls_goodness_of_fit_ref 1.052
_refine_ls_hydrogen_treatment mixed
_refine_ls_matrix_type full
_refine_ls_number_parameters 336
_refine_ls_number_reflns 4938
_refine_ls_number_restraints 41
_refine_ls_restrained_S_all 1.097
_refine_ls_R_factor_all 0.0337
_refine_ls_R_factor_gt 0.0307
_refine_ls_shift/su_max 0.001
_refine_ls_shift/su_mean 0.000
_refine_ls_structure_factor_coef Fsqd
_refine_ls_weighting_details 'w=1/[\s^2^(Fo^2^)+(0.0398P)^2^+1.4364P] where P=(Fo^2^+2Fc^2^)/3'
_refine_ls_weighting_scheme calc
_refine_ls_wR_factor_gt 0.0751
_refine_ls_wR_factor_ref 0.0764
_reflns_Friedel_coverage 0.809
_reflns_Friedel_fraction_full 0.999
_reflns_Friedel_fraction_max 0.999
_reflns_number_gt 4632
_reflns_number_total 4938
_reflns_threshold_expression 'I > 2\s(I)'
_cod_data_source_file d0cc07947b2.cif
_cod_data_source_block Cj1474
_cod_depositor_comments 'Adding full bibliography for 7127812--7127817.cif.'
_cod_database_code 7127814
_shelx_shelxl_version_number 2016/6
_shelx_space_group_comment
;
The symmetry employed for this shelxl refinement is uniquely defined
by the following loop, which should always be used as a source of
symmetry information in preference to the above space-group names.
They are only intended as comments.
;
_shelx_estimated_absorpt_t_min 0.987
_shelx_estimated_absorpt_t_max 0.991

loop_
_space_group_symop_operation_xyz
'x, y, z'
'-x, -y, z'
'x, -y, -z'
'-x, y, -z'
'x+1/2, y+1/2, z+1/2'
'-x+1/2, -y+1/2, z+1/2'
'x+1/2, -y+1/2, -z+1/2'
'-x+1/2, y+1/2, -z+1/2'

loop_
_atom_site_label
_atom_site_type_symbol
_atom_site_fract_x
_atom_site_fract_y
_atom_site_fract_z
_atom_site_U_iso_or_equiv
_atom_site_adp_type
_atom_site_occupancy
_atom_site_site_symmetry_order
_atom_site_calc_flag
_atom_site_refinement_flags_posn
_atom_site_refinement_flags_adp
_atom_site_refinement_flags_occupancy
_atom_site_disorder_assembly
_atom_site_disorder_group
Mg1 Mg 0.60838(4) 0.33494(3) 0.52576(3) 0.01860(16) Uani 1 1 d . . . . .
N1 N 0.71842(11) 0.31748(9) 0.46439(9) 0.0205(4) Uani 1 1 d . . . . .
C1 C 0.71703(13) 0.33936(11) 0.39220(10) 0.0216(4) Uani 1 1 d . . . . .
H1A H 0.740225 0.296631 0.365113 0.026 Uiso 1 1 calc R U . . .
H1 H 0.500000 0.2966(18) 0.500000 0.031(9) Uiso 1 2 d S . P . .
Mg2 Mg 0.500000 0.500000 0.500000 0.0198(3) Uani 1 4 d S T P . .
N2 N 0.65692(11) 0.27619(9) 0.60586(9) 0.0198(4) Uani 1 1 d . . . . .
C2 C 0.61992(14) 0.35458(12) 0.37064(12) 0.0276(5) Uani 1 1 d . . . . .
H2A H 0.582863 0.310487 0.379208 0.041 Uiso 1 1 calc R U . . .
H2B H 0.618503 0.366384 0.322533 0.041 Uiso 1 1 calc R U . . .
H2C H 0.595982 0.396651 0.396337 0.041 Uiso 1 1 calc R U . . .
C3 C 0.77482(13) 0.40683(11) 0.37641(11) 0.0217(4) Uani 1 1 d . . . . .
C4 C 0.76946(14) 0.46972(12) 0.41649(12) 0.0265(5) Uani 1 1 d . . . . .
H4 H 0.730070 0.469810 0.454212 0.032 Uiso 1 1 calc R U . . .
C5 C 0.82033(15) 0.53233(13) 0.40263(13) 0.0314(5) Uani 1 1 d . . . . .
H5 H 0.816083 0.574732 0.430887 0.038 Uiso 1 1 calc R U . . .
C6 C 0.87735(16) 0.53302(13) 0.34757(13) 0.0349(5) Uani 1 1 d . . . . .
H6 H 0.912922 0.575631 0.337980 0.042 Uiso 1 1 calc R U . . .
C7 C 0.88211(16) 0.47108(14) 0.30657(12) 0.0348(5) Uani 1 1 d . . . . .
H7 H 0.920336 0.471596 0.268187 0.042 Uiso 1 1 calc R U . . .
C8 C 0.83164(14) 0.40834(13) 0.32099(11) 0.0279(5) Uani 1 1 d . . . . .
H8 H 0.835982 0.365981 0.292680 0.033 Uiso 1 1 calc R U . . .
C9 C 0.79326(13) 0.28684(11) 0.48832(11) 0.0239(5) Uani 1 1 d . . . . .
C10 C 0.87639(16) 0.27911(15) 0.44430(13) 0.0384(6) Uani 1 1 d . . . . .
H10A H 0.860594 0.252046 0.403182 0.058 Uiso 1 1 calc R U . . .
H10B H 0.923200 0.251740 0.468803 0.058 Uiso 1 1 calc R U . . .
H10C H 0.899093 0.328533 0.432479 0.058 Uiso 1 1 calc R U . . .
C11 C 0.80334(13) 0.25873(12) 0.55404(12) 0.0248(5) Uani 1 1 d . . . . .
H11 H 0.862825 0.242565 0.564371 0.030 Uiso 1 1 calc R U . . .
C12 C 0.74159(13) 0.25026(11) 0.60701(11) 0.0226(4) Uani 1 1 d . . . . .
C13 C 0.77536(14) 0.20858(13) 0.66802(12) 0.0286(5) Uani 1 1 d . . . . .
H13A H 0.782913 0.243241 0.705608 0.043 Uiso 1 1 calc R U . . .
H13B H 0.833531 0.185306 0.657595 0.043 Uiso 1 1 calc R U . . .
H13C H 0.731527 0.170164 0.680424 0.043 Uiso 1 1 calc R U . . .
C14 C 0.60144(13) 0.26200(10) 0.66408(10) 0.0202(4) Uani 1 1 d . . . . .
C15 C 0.53955(13) 0.20231(11) 0.66278(11) 0.0227(4) Uani 1 1 d . . . . .
C16 C 0.48792(14) 0.18860(11) 0.72004(11) 0.0261(5) Uani 1 1 d . . . . .
H16 H 0.447276 0.147780 0.720254 0.031 Uiso 1 1 calc R U . . .
C17 C 0.49442(15) 0.23271(12) 0.77619(11) 0.0286(5) Uani 1 1 d . . . . .
H17 H 0.459283 0.221945 0.814963 0.034 Uiso 1 1 calc R U . . .
C18 C 0.55259(15) 0.29306(12) 0.77593(11) 0.0272(5) Uani 1 1 d . . . . .
H18 H 0.555186 0.324484 0.814267 0.033 Uiso 1 1 calc R U . . .
C19 C 0.60724(14) 0.30860(11) 0.72075(11) 0.0237(4) Uani 1 1 d . . . . .
C20 C 0.72690(18) 0.37880(14) 0.78682(14) 0.0398(6) Uani 1 1 d . . . . .
H20A H 0.687383 0.387536 0.825567 0.060 Uiso 1 1 calc R U . . .
H20B H 0.770758 0.419373 0.783224 0.060 Uiso 1 1 calc R U . . .
H20C H 0.758992 0.331662 0.792786 0.060 Uiso 1 1 calc R U . . .
C21 C 0.66999(15) 0.37543(12) 0.72259(12) 0.0283(5) Uani 1 1 d . . . . .
H21 H 0.712269 0.371375 0.683534 0.034 Uiso 1 1 calc R U . . .
C22 C 0.61599(19) 0.44740(12) 0.71440(14) 0.0387(6) Uani 1 1 d . . . . .
H22A H 0.583387 0.446346 0.671509 0.058 Uiso 1 1 calc R U . . .
H22B H 0.657334 0.489891 0.715000 0.058 Uiso 1 1 calc R U . . .
H22C H 0.572686 0.452007 0.751447 0.058 Uiso 1 1 calc R U . . .
C23 C 0.52990(14) 0.15239(11) 0.60151(11) 0.0255(5) Uani 1 1 d . . . . .
H23 H 0.555653 0.179683 0.562127 0.031 Uiso 1 1 calc R U . . .
C24 C 0.43140(16) 0.13464(14) 0.58520(13) 0.0349(5) Uani 1 1 d . . . . .
H24A H 0.405052 0.105587 0.621979 0.052 Uiso 1 1 calc R U . . .
H24B H 0.428416 0.105937 0.543384 0.052 Uiso 1 1 calc R U . . .
H24C H 0.397542 0.181025 0.579792 0.052 Uiso 1 1 calc R U . . .
C25 C 0.58433(17) 0.08060(13) 0.61005(14) 0.0389(6) Uani 1 1 d . . . . .
H25A H 0.648589 0.092679 0.614560 0.058 Uiso 1 1 calc R U . . .
H25B H 0.575445 0.048810 0.570584 0.058 Uiso 1 1 calc R U . . .
H25C H 0.563774 0.054402 0.650451 0.058 Uiso 1 1 calc R U . . .
C26 C 0.8122(11) 0.0688(11) 0.5071(8) 0.229(12) Uani 0.5 1 d D U P A -1
H26 H 0.789334 0.116615 0.496170 0.274 Uiso 0.5 1 calc R U P A -1
C27 C 0.7690(4) 0.0073(6) 0.4823(4) 0.067(3) Uani 0.5 1 d D U P A -1
H27 H 0.717915 0.011857 0.453749 0.081 Uiso 0.5 1 calc R U P A -1
C28 C 0.8045(4) -0.0657(3) 0.5014(4) 0.063(2) Uani 0.5 1 d D U P A -1
H28 H 0.777765 -0.110078 0.484943 0.075 Uiso 0.5 1 calc R U P A -1
C29 C 0.8796(6) -0.0681(5) 0.5449(4) 0.098(3) Uani 0.5 1 d D . P A -1
H29 H 0.900259 -0.115064 0.560224 0.117 Uiso 0.5 1 calc R U P A -1
C30 C 0.9246(5) -0.0048(5) 0.5665(4) 0.088(3) Uani 0.5 1 d D . P A -1
C31 C 0.8887(6) 0.0635(5) 0.5480(5) 0.094(3) Uani 0.5 1 d D U P A -1
H31 H 0.916792 0.107646 0.563606 0.112 Uiso 0.5 1 calc R U P A -1
C32 C 1.0110(12) -0.0157(15) 0.6069(4) 0.120(7) Uani 0.5 1 d DG U P A -1
H32A H 0.996952 -0.014077 0.655053 0.180 Uiso 0.5 1 calc R U P A -1
H32B H 1.053892 0.023945 0.595928 0.180 Uiso 0.5 1 calc R U P A -1
H32C H 1.037655 -0.063918 0.595697 0.180 Uiso 0.5 1 calc R U P A -1
H2 H 0.4238(14) 0.4352(11) 0.4599(11) 0.019(5) Uiso 1 1 d . . . . .

loop_
_atom_site_aniso_label
_atom_site_aniso_U_11
_atom_site_aniso_U_22
_atom_site_aniso_U_33
_atom_site_aniso_U_23
_atom_site_aniso_U_13
_atom_site_aniso_U_12
Mg1 0.0175(3) 0.0193(3) 0.0189(3) 0.0013(3) -0.0010(3) 0.0007(3)
N1 0.0223(8) 0.0190(8) 0.0202(10) -0.0014(7) -0.0004(7) -0.0014(6)
C1 0.0245(10) 0.0221(10) 0.0181(11) -0.0031(8) 0.0017(8) -0.0028(8)
Mg2 0.0214(7) 0.0177(6) 0.0202(7) 0.000 0.000 0.000
N2 0.0191(8) 0.0192(8) 0.0211(9) 0.0017(7) -0.0007(7) 0.0002(7)
C2 0.0269(11) 0.0331(11) 0.0227(12) 0.0022(9) -0.0024(9) -0.0063(9)
C3 0.0204(10) 0.0241(10) 0.0205(11) -0.0023(8) -0.0008(8) -0.0005(8)
C4 0.0281(11) 0.0271(10) 0.0242(12) -0.0048(9) 0.0044(9) -0.0014(9)
C5 0.0360(13) 0.0265(11) 0.0316(14) -0.0044(10) 0.0029(10) -0.0046(10)
C6 0.0337(13) 0.0334(12) 0.0374(14) 0.0036(10) 0.0025(11) -0.0116(10)
C7 0.0319(12) 0.0452(13) 0.0273(13) 0.0008(10) 0.0098(10) -0.0067(11)
C8 0.0279(11) 0.0326(12) 0.0232(12) -0.0068(9) 0.0032(9) -0.0028(9)
C9 0.0210(10) 0.0217(9) 0.0289(13) -0.0039(9) 0.0004(8) 0.0001(8)
C10 0.0301(12) 0.0547(15) 0.0306(13) 0.0022(11) 0.0051(10) 0.0136(11)
C11 0.0177(10) 0.0279(11) 0.0286(12) 0.0003(9) -0.0019(8) 0.0048(8)
C12 0.0214(10) 0.0201(10) 0.0261(12) 0.0002(8) -0.0030(8) 0.0005(8)
C13 0.0233(11) 0.0327(11) 0.0299(13) 0.0055(10) -0.0022(9) 0.0044(9)
C14 0.0180(9) 0.0218(9) 0.0210(11) 0.0053(8) -0.0014(8) 0.0045(8)
C15 0.0222(10) 0.0226(10) 0.0233(12) 0.0052(8) -0.0014(8) 0.0036(8)
C16 0.0222(10) 0.0271(10) 0.0290(12) 0.0084(9) 0.0009(9) -0.0004(8)
C17 0.0265(11) 0.0343(11) 0.0249(12) 0.0088(9) 0.0033(9) 0.0050(9)
C18 0.0322(11) 0.0291(11) 0.0202(11) 0.0023(9) -0.0013(9) 0.0074(9)
C19 0.0255(10) 0.0240(10) 0.0218(11) 0.0040(8) -0.0026(9) 0.0041(8)
C20 0.0435(14) 0.0376(13) 0.0383(15) 0.0011(11) -0.0123(12) -0.0078(11)
C21 0.0349(12) 0.0273(11) 0.0226(12) 0.0004(9) -0.0029(9) -0.0017(9)
C22 0.0537(16) 0.0262(11) 0.0361(14) 0.0029(10) -0.0055(12) 0.0010(11)
C23 0.0289(11) 0.0234(10) 0.0244(12) 0.0034(9) 0.0007(8) -0.0028(8)
C24 0.0358(13) 0.0346(12) 0.0344(14) -0.0008(10) -0.0034(10) -0.0068(10)
C25 0.0464(14) 0.0295(12) 0.0407(15) -0.0049(11) -0.0031(11) 0.0069(10)
C26 0.223(14) 0.212(14) 0.252(15) -0.027(9) 0.006(9) -0.008(9)
C27 0.047(3) 0.074(5) 0.082(7) -0.032(6) -0.006(3) 0.007(4)
C28 0.030(3) 0.039(3) 0.120(6) -0.039(4) -0.001(3) -0.021(2)
C29 0.143(8) 0.079(5) 0.072(6) 0.000(4) 0.043(6) -0.036(6)
C30 0.085(5) 0.128(8) 0.051(5) -0.029(5) 0.036(4) -0.053(6)
C31 0.088(5) 0.070(4) 0.123(6) -0.060(4) 0.016(5) -0.009(4)
C32 0.155(11) 0.162(19) 0.042(4) -0.009(6) 0.008(8) -0.052(10)

loop_
_atom_type_symbol
_atom_type_description
_atom_type_scat_dispersion_real
_atom_type_scat_dispersion_imag
_atom_type_scat_source
C C 0.0033 0.0016 'International Tables Vol C Tables 4.2.6.8 and 6.1.1.4'
H H 0.0000 0.0000 'International Tables Vol C Tables 4.2.6.8 and 6.1.1.4'
Mg Mg 0.0486 0.0363 'International Tables Vol C Tables 4.2.6.8 and 6.1.1.4'
N N 0.0061 0.0033 'International Tables Vol C Tables 4.2.6.8 and 6.1.1.4'

loop_
_geom_angle_atom_site_label_1
_geom_angle_atom_site_label_2
_geom_angle_atom_site_label_3
_geom_angle
_geom_angle_site_symmetry_1
_geom_angle_site_symmetry_3
_geom_angle_publ_flag
N2 Mg1 N1 95.99(7) . . ?
N2 Mg1 Mg1 124.91(5) . 4_656 ?
N1 Mg1 Mg1 124.99(6) . 4_656 ?
N2 Mg1 Mg2 137.12(5) . . ?
N1 Mg1 Mg2 114.55(5) . . ?
Mg1 Mg1 Mg2 60.461(10) 4_656 . ?
N2 Mg1 H1 109.5(7) . . ?
N1 Mg1 H1 118.2(4) . . ?
Mg1 Mg1 H1 22.3(10) 4_656 . ?
Mg2 Mg1 H1 82.7(10) . . ?
N2 Mg1 H2 117.8(6) . 4_656 ?
N1 Mg1 H2 115.8(6) . 4_656 ?
Mg1 Mg1 H2 78.8(6) 4_656 4_656 ?
Mg2 Mg1 H2 22.0(6) . 4_656 ?
H1 Mg1 H2 100.5(11) . 4_656 ?
C9 N1 C1 117.88(17) . . ?
C9 N1 Mg1 120.80(15) . . ?
C1 N1 Mg1 121.32(12) . . ?
N1 C1 C3 113.79(16) . . ?
N1 C1 C2 109.36(16) . . ?
C3 C1 C2 109.22(17) . . ?
N1 C1 H1A 108.1 . . ?
C3 C1 H1A 108.1 . . ?
C2 C1 H1A 108.1 . . ?
Mg1 Mg2 Mg1 59.08(2) . 4_656 ?
Mg1 Mg2 Mg1 123.97(2) . 3_566 ?
Mg1 Mg2 Mg1 162.76(2) 4_656 3_566 ?
Mg1 Mg2 Mg1 162.76(2) . 2_665 ?
Mg1 Mg2 Mg1 123.97(2) 4_656 2_665 ?
Mg1 Mg2 Mg1 59.08(2) 3_566 2_665 ?
Mg1 Mg2 H2 78.3(7) . . ?
Mg1 Mg2 H2 23.0(7) 4_656 . ?
Mg1 Mg2 H2 142.0(7) 3_566 . ?
Mg1 Mg2 H2 109.5(7) 2_665 . ?
Mg1 Mg2 H2 109.5(7) . 2_665 ?
Mg1 Mg2 H2 142.0(7) 4_656 2_665 ?
Mg1 Mg2 H2 23.0(7) 3_566 2_665 ?
Mg1 Mg2 H2 78.3(7) 2_665 2_665 ?
H2 Mg2 H2 127.7(13) . 2_665 ?
Mg1 Mg2 H2 142.0(7) . 3_566 ?
Mg1 Mg2 H2 109.5(7) 4_656 3_566 ?
Mg1 Mg2 H2 78.3(7) 3_566 3_566 ?
Mg1 Mg2 H2 23.0(7) 2_665 3_566 ?
H2 Mg2 H2 102.8(13) . 3_566 ?
H2 Mg2 H2 99.6(13) 2_665 3_566 ?
Mg1 Mg2 H2 23.0(7) . 4_656 ?
Mg1 Mg2 H2 78.3(7) 4_656 4_656 ?
Mg1 Mg2 H2 109.5(7) 3_566 4_656 ?
Mg1 Mg2 H2 142.0(7) 2_665 4_656 ?
H2 Mg2 H2 99.6(13) . 4_656 ?
H2 Mg2 H2 102.8(13) 2_665 4_656 ?
H2 Mg2 H2 127.7(13) 3_566 4_656 ?
C12 N2 C14 117.27(17) . . ?
C12 N2 Mg1 121.59(14) . . ?
C14 N2 Mg1 121.13(12) . . ?
C1 C2 H2A 109.5 . . ?
C1 C2 H2B 109.5 . . ?
H2A C2 H2B 109.5 . . ?
C1 C2 H2C 109.5 . . ?
H2A C2 H2C 109.5 . . ?
H2B C2 H2C 109.5 . . ?
C8 C3 C4 118.38(19) . . ?
C8 C3 C1 121.45(18) . . ?
C4 C3 C1 120.14(18) . . ?
C5 C4 C3 121.3(2) . . ?
C5 C4 H4 119.3 . . ?
C3 C4 H4 119.3 . . ?
C6 C5 C4 119.8(2) . . ?
C6 C5 H5 120.1 . . ?
C4 C5 H5 120.1 . . ?
C5 C6 C7 119.4(2) . . ?
C5 C6 H6 120.3 . . ?
C7 C6 H6 120.3 . . ?
C6 C7 C8 120.6(2) . . ?
C6 C7 H7 119.7 . . ?
C8 C7 H7 119.7 . . ?
C7 C8 C3 120.5(2) . . ?
C7 C8 H8 119.7 . . ?
C3 C8 H8 119.7 . . ?
N1 C9 C11 124.79(19) . . ?
N1 C9 C10 120.6(2) . . ?
C11 C9 C10 114.58(18) . . ?
C9 C10 H10A 109.5 . . ?
C9 C10 H10B 109.5 . . ?
H10A C10 H10B 109.5 . . ?
C9 C10 H10C 109.5 . . ?
H10A C10 H10C 109.5 . . ?
H10B C10 H10C 109.5 . . ?
C12 C11 C9 131.76(19) . . ?
C12 C11 H11 114.1 . . ?
C9 C11 H11 114.1 . . ?
N2 C12 C11 124.05(19) . . ?
N2 C12 C13 119.80(19) . . ?
C11 C12 C13 116.15(17) . . ?
C12 C13 H13A 109.5 . . ?
C12 C13 H13B 109.5 . . ?
H13A C13 H13B 109.5 . . ?
C12 C13 H13C 109.5 . . ?
H13A C13 H13C 109.5 . . ?
H13B C13 H13C 109.5 . . ?
C19 C14 C15 120.52(19) . . ?
C19 C14 N2 120.14(17) . . ?
C15 C14 N2 119.31(18) . . ?
C16 C15 C14 118.4(2) . . ?
C16 C15 C23 119.88(19) . . ?
C14 C15 C23 121.70(18) . . ?
C17 C16 C15 121.54(19) . . ?
C17 C16 H16 119.2 . . ?
C15 C16 H16 119.2 . . ?
C16 C17 C18 119.6(2) . . ?
C16 C17 H17 120.2 . . ?
C18 C17 H17 120.2 . . ?
C17 C18 C19 121.4(2) . . ?
C17 C18 H18 119.3 . . ?
C19 C18 H18 119.3 . . ?
C18 C19 C14 118.40(19) . . ?
C18 C19 C21 119.70(19) . . ?
C14 C19 C21 121.89(19) . . ?
C21 C20 H20A 109.5 . . ?
C21 C20 H20B 109.5 . . ?
H20A C20 H20B 109.5 . . ?
C21 C20 H20C 109.5 . . ?
H20A C20 H20C 109.5 . . ?
H20B C20 H20C 109.5 . . ?
C19 C21 C20 112.81(19) . . ?
C19 C21 C22 110.37(18) . . ?
C20 C21 C22 110.0(2) . . ?
C19 C21 H21 107.8 . . ?
C20 C21 H21 107.8 . . ?
C22 C21 H21 107.8 . . ?
C21 C22 H22A 109.5 . . ?
C21 C22 H22B 109.5 . . ?
H22A C22 H22B 109.5 . . ?
C21 C22 H22C 109.5 . . ?
H22A C22 H22C 109.5 . . ?
H22B C22 H22C 109.5 . . ?
C15 C23 C24 112.54(18) . . ?
C15 C23 C25 111.13(18) . . ?
C24 C23 C25 110.43(19) . . ?
C15 C23 H23 107.5 . . ?
C24 C23 H23 107.5 . . ?
C25 C23 H23 107.5 . . ?
C23 C24 H24A 109.5 . . ?
C23 C24 H24B 109.5 . . ?
H24A C24 H24B 109.5 . . ?
C23 C24 H24C 109.5 . . ?
H24A C24 H24C 109.5 . . ?
H24B C24 H24C 109.5 . . ?
C23 C25 H25A 109.5 . . ?
C23 C25 H25B 109.5 . . ?
H25A C25 H25B 109.5 . . ?
C23 C25 H25C 109.5 . . ?
H25A C25 H25C 109.5 . . ?
H25B C25 H25C 109.5 . . ?
C27 C26 C31 122.1(15) . . ?
C27 C26 H26 119.0 . . ?
C31 C26 H26 119.0 . . ?
C26 C27 C28 117.7(9) . . ?
C26 C27 H27 121.1 . . ?
C28 C27 H27 121.1 . . ?
C29 C28 C27 117.9(6) . . ?
C29 C28 H28 121.0 . . ?
C27 C28 H28 121.0 . . ?
C30 C29 C28 123.0(8) . . ?
C30 C29 H29 118.5 . . ?
C28 C29 H29 118.5 . . ?
C31 C30 C29 117.4(8) . . ?
C31 C30 C32 125.2(12) . . ?
C29 C30 C32 117.4(13) . . ?
C30 C31 C26 121.7(10) . . ?
C30 C31 H31 119.1 . . ?
C26 C31 H31 119.1 . . ?
C30 C32 H32A 109.5 . . ?
C30 C32 H32B 109.5 . . ?
H32A C32 H32B 109.5 . . ?
C30 C32 H32C 109.5 . . ?
H32A C32 H32C 109.5 . . ?
H32B C32 H32C 109.5 . . ?

loop_
_geom_bond_atom_site_label_1
_geom_bond_atom_site_label_2
_geom_bond_distance
_geom_bond_site_symmetry_2
_geom_bond_publ_flag
Mg1 N2 2.0424(18) . ?
Mg1 N1 2.0596(18) . ?
Mg1 Mg1 3.3687(12) 4_656 ?
Mg1 Mg2 3.4163(6) . ?
Mg1 H1 1.820(12) . ?
Mg1 H2 1.89(2) 4_656 ?
N1 C9 1.326(3) . ?
N1 C1 1.489(3) . ?
C1 C3 1.519(3) . ?
C1 C2 1.525(3) . ?
C1 H1A 1.0000 . ?
Mg2 H2 1.81(2) . ?
Mg2 H2 1.81(2) 2_665 ?
Mg2 H2 1.81(2) 3_566 ?
Mg2 H2 1.81(2) 4_656 ?
N2 C12 1.338(3) . ?
N2 C14 1.442(3) . ?
C2 H2A 0.9800 . ?
C2 H2B 0.9800 . ?
C2 H2C 0.9800 . ?
C3 C8 1.387(3) . ?
C3 C4 1.387(3) . ?
C4 C5 1.383(3) . ?
C4 H4 0.9500 . ?
C5 C6 1.383(3) . ?
C5 H5 0.9500 . ?
C6 C7 1.383(3) . ?
C6 H6 0.9500 . ?
C7 C8 1.385(3) . ?
C7 H7 0.9500 . ?
C8 H8 0.9500 . ?
C9 C11 1.409(3) . ?
C9 C10 1.517(3) . ?
C10 H10A 0.9800 . ?
C10 H10B 0.9800 . ?
C10 H10C 0.9800 . ?
C11 C12 1.403(3) . ?
C11 H11 0.9500 . ?
C12 C13 1.511(3) . ?
C13 H13A 0.9800 . ?
C13 H13B 0.9800 . ?
C13 H13C 0.9800 . ?
C14 C19 1.407(3) . ?
C14 C15 1.413(3) . ?
C15 C16 1.393(3) . ?
C15 C23 1.521(3) . ?
C16 C17 1.373(3) . ?
C16 H16 0.9500 . ?
C17 C18 1.387(3) . ?
C17 H17 0.9500 . ?
C18 C19 1.392(3) . ?
C18 H18 0.9500 . ?
C19 C21 1.521(3) . ?
C20 C21 1.531(3) . ?
C20 H20A 0.9800 . ?
C20 H20B 0.9800 . ?
C20 H20C 0.9800 . ?
C21 C22 1.531(3) . ?
C21 H21 1.0000 . ?
C22 H22A 0.9800 . ?
C22 H22B 0.9800 . ?
C22 H22C 0.9800 . ?
C23 C24 1.528(3) . ?
C23 C25 1.533(3) . ?
C23 H23 1.0000 . ?
C24 H24A 0.9800 . ?
C24 H24B 0.9800 . ?
C24 H24C 0.9800 . ?
C25 H25A 0.9800 . ?
C25 H25B 0.9800 . ?
C25 H25C 0.9800 . ?
C26 C27 1.370(12) . ?
C26 C31 1.398(13) . ?
C26 H26 0.9500 . ?
C27 C28 1.466(9) . ?
C27 H27 0.9500 . ?
C28 C29 1.409(10) . ?
C28 H28 0.9500 . ?
C29 C30 1.389(9) . ?
C29 H29 0.9500 . ?
C30 C31 1.388(10) . ?
C30 C32 1.522(13) . ?
C31 H31 0.9500 . ?
C32 H32A 0.9800 . ?
C32 H32B 0.9800 . ?
C32 H32C 0.9800 . ?
